data_7717797
loop_
_publ_author_name
'VELAZQUEZ GARCIA, JOSE DE JESUS'
'de los Santos Valladares, Luis'
'Barnes, Crispin'
'K\"onig, Sandra'
'Fr\"oba, Michael'
'Baran, Volodymyr'
'Knjo, Bassima'
'Khademhir, Faegheh'
'Ekineken, Aliyenur'
'Hain, Fabienne'
'Carstens, Evke'
'Spillner, Tom'
'Asprilla Herrera, Lina Maria'
'\/Lukaszczyk, Weronika'
'Techert, Simone'

_publ_section_title
;
 Neutral and ionic Co(II) Metal-Organic Frameworks with 2-Methylimidazole
 and Trimesate: Design and Evaluation for Molecule Encapsulation and Slow
 Release
;
_journal_name_full 'Dalton Transactions'
_journal_paper_doi 10.1039/D4DT02679A
_journal_year 2025
_chemical_formula_moiety 'C52 H36 Co4 N8 O24, 3(C4 H7 N2), C12 H10 N2'
_chemical_formula_sum 'C76 H67 Co4 N16 O24'
_chemical_formula_weight 1824.17
_space_group_crystal_system triclinic
_space_group_IT_number 2
_space_group_name_Hall '-P 1'
_space_group_name_H-M_alt 'P -1'
_atom_sites_solution_hydrogens geom
_atom_sites_solution_primary dual
_audit_creation_date 2024-08-16
_audit_creation_method
;
Olex2 1.5
(compiled 2024.02.16 svn.r378c4104 for OlexSys, GUI svn.r6928)
;
_audit_update_record
;
2024-08-16 deposited with the CCDC.	2024-12-05 downloaded from the CCDC.
;
_cell_angle_alpha 64.843(2)
_cell_angle_beta 65.454(2)
_cell_angle_gamma 89.865(2)
_cell_formula_units_Z 2
_cell_length_a 17.0443(8)
_cell_length_b 17.2874(7)
_cell_length_c 20.2570(9)
_cell_measurement_reflns_used 9985
_cell_measurement_temperature 296.15
_cell_measurement_theta_max 23.80
_cell_measurement_theta_min 2.36
_cell_volume 4803.1(4)
_computing_molecular_graphics 'Olex2 1.5 (Dolomanov et al., 2009)'
_computing_publication_material 'Olex2 1.5 (Dolomanov et al., 2009)'
_computing_structure_refinement 'SHELXL 2018/3 (Sheldrick, 2015)'
_computing_structure_solution 'SHELXT  (Sheldrick, 2015)'
_diffrn_ambient_temperature 296.15
_diffrn_measured_fraction_theta_full 0.997
_diffrn_measured_fraction_theta_max 0.997
_diffrn_measurement_device_type 'CCD area detector'
_diffrn_measurement_method 'phi and omega scans'
_diffrn_radiation_monochromator graphite
_diffrn_radiation_type MoK\a
_diffrn_radiation_wavelength 0.71073
_diffrn_reflns_av_R_equivalents 0.0492
_diffrn_reflns_av_unetI/netI 0.0529
_diffrn_reflns_Laue_measured_fraction_full 0.997
_diffrn_reflns_Laue_measured_fraction_max 0.997
_diffrn_reflns_limit_h_max 19
_diffrn_reflns_limit_h_min -19
_diffrn_reflns_limit_k_max 19
_diffrn_reflns_limit_k_min -19
_diffrn_reflns_limit_l_max 22
_diffrn_reflns_limit_l_min -23
_diffrn_reflns_number 50263
_diffrn_reflns_point_group_measured_fraction_full 0.997
_diffrn_reflns_point_group_measured_fraction_max 0.997
_diffrn_reflns_theta_full 23.816
_diffrn_reflns_theta_max 23.816
_diffrn_reflns_theta_min 1.676
_diffrn_source_current 0.6
_diffrn_source_power 0.03
_diffrn_source_voltage 50.0
_exptl_absorpt_coefficient_mu 0.752
_exptl_absorpt_correction_T_max 0.7452
_exptl_absorpt_correction_T_min 0.6575
_exptl_absorpt_correction_type multi-scan
_exptl_absorpt_process_details
;
SADABS-2012/1 (Bruker,2012) was used for absorption correction.
wR2(int) was 0.0915 before and 0.0557 after correction.
The Ratio of minimum to maximum transmission is 0.8823.
The \l/2 correction factor is 0.0015.
;
_exptl_crystal_colour 'dull reddish violet'
_exptl_crystal_colour_lustre dull
_exptl_crystal_colour_modifier reddish
_exptl_crystal_colour_primary violet
_exptl_crystal_density_diffrn 1.261
_exptl_crystal_description irregular
_exptl_crystal_F_000 1870
_exptl_crystal_size_max 0.05
_exptl_crystal_size_mid 0.05
_exptl_crystal_size_min 0.05
_refine_diff_density_max 1.021
_refine_diff_density_min -1.045
_refine_diff_density_rms 0.101
_refine_ls_extinction_method none
_refine_ls_goodness_of_fit_ref 1.036
_refine_ls_hydrogen_treatment constr
_refine_ls_matrix_type full
_refine_ls_number_parameters 1135
_refine_ls_number_reflns 14704
_refine_ls_number_restraints 281
_refine_ls_restrained_S_all 1.047
_refine_ls_R_factor_all 0.0920
_refine_ls_R_factor_gt 0.0730
_refine_ls_shift/su_max 0.001
_refine_ls_shift/su_mean 0.000
_refine_ls_structure_factor_coef Fsqd
_refine_ls_weighting_details 'w=1/[\s^2^(Fo^2^)+(0.1179P)^2^+14.2373P] where P=(Fo^2^+2Fc^2^)/3'
_refine_ls_weighting_scheme calc
_refine_ls_wR_factor_gt 0.2073
_refine_ls_wR_factor_ref 0.2207
_reflns_Friedel_coverage 0.000
_reflns_number_gt 11230
_reflns_number_total 14704
_reflns_threshold_expression 'I > 2\s(I)'
_cod_data_source_file d4dt02679a20.cif
_cod_data_source_block coazo_v1_1_sc_290k2
_cod_database_code 7717797
_shelx_shelxl_version_number 2018/3
_shelx_space_group_comment
;
The symmetry employed for this shelxl refinement is uniquely defined
by the following loop, which should always be used as a source of
symmetry information in preference to the above space-group names.
They are only intended as comments.
;
_shelx_estimated_absorpt_t_max 0.963
_shelx_estimated_absorpt_t_min 0.963
_olex2_refinement_description
;
1. Fixed Uiso
 At 1.2 times of:
  All C(H) groups, All N(H) groups
 At 1.5 times of:
  All C(H,H,H) groups
2. Restrained distances
 N10-N9 \\sim N12-N11
 with sigma of 0.02
 C79-N10 \\sim C79-N12
 with sigma of 0.04
 C79-N9 \\sim C79-N11
 with sigma of 0.04
 C78-N10 \\sim C78-N12
 with sigma of 0.04
 C78-N9 \\sim C78-N11
 with sigma of 0.04
3. Uiso/Uaniso restraints and constraints
C67 \\sim N1 \\sim C66 \\sim C68 \\sim N2 \\sim C65: within 2A with sigma of
0.01 and sigma for terminal atoms of 0.02 within 2A
C71 \\sim C70 \\sim N6 \\sim N5 \\sim C69 \\sim C72: within 2A with sigma of
0.01 and sigma for terminal atoms of 0.02 within 2A
C81 \\sim C82 \\sim C83 \\sim C80 \\sim C84 \\sim C79 \\sim N11 \\sim N9 \\sim
N12 \\sim N10 \\sim C78 \\sim C73 \\sim C77 \\sim C74 \\sim C76 \\sim C75:
within 2A with sigma of 0.01 and sigma for terminal atoms of 0.02 within 2A
C55 \\sim C56 \\sim C54 \\sim N20 \\sim C53 \\sim N19: within 2A with sigma of
0.01 and sigma for terminal atoms of 0.02 within 2A
C40 \\sim C41 \\sim N18 \\sim C42 \\sim C43 \\sim N17: within 2A with sigma of
0.01 and sigma for terminal atoms of 0.02 within 2A
4. Others
 Sof(N11)=Sof(N12)=1-FVAR(1)
 Sof(N10)=Sof(N9)=FVAR(1)
 Fixed Sof: N1(0.5) H1(0.5) C66(0.5) N2(0.5) H2(0.5) C67(0.5) H67(0.5)
 C68(0.5) H68(0.5) C70(0.5) N6(0.5) H6(0.5) C72(0.5) H72(0.5) C71(0.5) H71(0.5)
 N5(0.5) H5(0.5) C65(0.5) H65A(0.5) H65B(0.5) H65C(0.5) C69(0.5) H69A(0.5)
 H69B(0.5) H69C(0.5)
5.a Aromatic/amide H refined with riding coordinates:
 C7(H7), C22(H22), C35(H35), C48(H48), N16(H16), C18(H18), C11(H11), C20(H20),
 N14(H14), C52(H52), C39(H39), C50(H50), C9(H9), C37(H37), N4(H4A), N3(H3A),
 C3(H3), C4(H4), N8(H8), C29(H29), C30(H30), N7(H7A), C42(H42), C60(H60),
 C59(H59), N20(H20A), C56(H56), C55(H55), C64(H64), C43(H43), C63(H63),
 N18(H18A), C82(H82), C76(H76), C81(H81), C73(H73), C80(H80), C83(H83),
 C84(H84), C77(H77), C74(H74), C75(H75), N1(H1), N2(H2), C67(H67), C68(H68),
 N6(H6), C72(H72), C71(H71), N5(H5)
5.b Fitted pentagon refined as free rotating group:
 C54(N20,C56,C55,N19), N1(C66,N2,C67,C68), C70(N6,C72,C71,N5)
5.c Idealised Me refined as rotating group:
 C1(H1A,H1B,H1C), C27(H27A,H27B,H27C), C61(H61A,H61B,H61C), C57(H57A,H57B,
 H57C), C40(H40A,H40B,H40C), C53(H53A,H53B,H53C), C65(H65A,H65B,H65C), C69(H69A,
 H69B,H69C)
;
_smtbx_masks_void_probe_radius 1.2
_smtbx_masks_void_truncation_radius 1.2
_olex2_submission_special_instructions 'No special instructions were received'

loop_
_space_group_symop_operation_xyz
'x, y, z'
'-x, -y, -z'

loop_
_atom_site_label
_atom_site_type_symbol
_atom_site_fract_x
_atom_site_fract_y
_atom_site_fract_z
_atom_site_U_iso_or_equiv
_atom_site_adp_type
_atom_site_occupancy
_atom_site_site_symmetry_order
_atom_site_calc_flag
_atom_site_refinement_flags_posn
_atom_site_refinement_flags_adp
_atom_site_refinement_flags_occupancy
_atom_site_disorder_assembly
_atom_site_disorder_group
Co1 Co 0.07396(5) 0.88371(5) 0.35157(4) 0.0337(2) Uani 1 1 d . . . . .
Co3 Co 0.23149(5) 0.43225(5) 1.14615(4) 0.0333(2) Uani 1 1 d . . . . .
Co4 Co 0.37456(5) 0.07718(5) 0.85520(4) 0.0348(2) Uani 1 1 d . . . . .
Co2 Co 0.42855(5) 0.73847(5) 0.65041(4) 0.0358(2) Uani 1 1 d . . . . .
O24 O 0.1654(3) -0.1355(3) 1.2623(2) 0.0449(10) Uani 1 1 d . . . . .
O3 O -0.1273(3) 0.6571(3) 0.7540(2) 0.0459(10) Uani 1 1 d . . . . .
O1 O 0.0733(3) 0.8226(3) 0.4593(2) 0.0475(11) Uani 1 1 d . . . . .
O13 O 0.4239(3) 0.6279(3) 0.7410(2) 0.0436(10) Uani 1 1 d . . . . .
O18 O 0.2722(3) 0.4343(3) 1.0391(2) 0.0452(10) Uani 1 1 d . . . . .
O9 O 0.5286(3) 0.7814(3) 0.5402(2) 0.0474(11) Uani 1 1 d . . . . .
O7 O 0.6303(3) 0.9146(3) 0.2442(2) 0.0432(10) Uani 1 1 d . . . . .
O19 O 0.3109(3) -0.0257(3) 0.9631(2) 0.0453(10) Uani 1 1 d . . . . .
O2 O 0.2176(3) 0.8610(3) 0.4129(2) 0.0545(12) Uani 1 1 d . . . . .
O10 O 0.6215(3) 0.7688(3) 0.5923(3) 0.0586(12) Uani 1 1 d . . . . .
O21 O 0.2450(3) -0.4378(3) 1.1009(3) 0.0571(12) Uani 1 1 d . . . . .
O16 O 0.3424(3) 0.1668(3) 0.8934(3) 0.0600(13) Uani 1 1 d . . . . .
O6 O 0.3363(3) 0.7537(3) 0.6135(3) 0.0591(13) Uani 1 1 d . . . . .
N13 N 0.1095(3) 1.0125(3) 0.3159(3) 0.0462(13) Uani 1 1 d . . . . .
O8 O 0.7688(3) 0.9260(4) 0.1627(3) 0.0668(14) Uani 1 1 d . . . . .
O20 O 0.3458(4) -0.1163(3) 0.9103(3) 0.0777(17) Uani 1 1 d . . . . .
O4 O -0.0707(3) 0.5826(3) 0.8347(3) 0.0673(14) Uani 1 1 d . . . . .
N15 N 0.4364(3) 0.8334(3) 0.6831(3) 0.0481(13) Uani 1 1 d . . . . .
C7 C 0.0426(4) 0.7329(4) 0.6190(3) 0.0373(13) Uani 1 1 d . . . . .
H7 H -0.005177 0.737947 0.607433 0.045 Uiso 1 1 calc R U . . .
O11 O 0.9435(3) 0.8515(4) 0.4002(3) 0.0655(14) Uani 1 1 d . . . . .
O5 O 0.2484(3) 0.6805(4) 0.7460(3) 0.0720(15) Uani 1 1 d . . . . .
C6 C 0.1275(4) 0.7727(4) 0.5556(3) 0.0366(13) Uani 1 1 d . . . . .
C22 C 0.6615(4) 0.8509(4) 0.3819(3) 0.0352(13) Uani 1 1 d . . . . .
H22 H 0.603161 0.845012 0.391108 0.042 Uiso 1 1 calc R U . . .
O23 O 0.0848(4) -0.2689(4) 1.3385(3) 0.0827(18) Uani 1 1 d . . . . .
O14 O 0.4122(4) 0.5741(4) 0.6645(3) 0.0812(17) Uani 1 1 d . . . . .
C8 C 0.0283(4) 0.6855(4) 0.6997(3) 0.0384(14) Uani 1 1 d . . . . .
C36 C 0.3141(4) 0.3791(4) 0.9451(3) 0.0377(13) Uani 1 1 d . . . . .
C5 C 0.1419(4) 0.8234(4) 0.4687(3) 0.0368(13) Uani 1 1 d . . . . .
C21 C 0.6792(4) 0.8249(4) 0.4480(3) 0.0362(13) Uani 1 1 d . . . . .
C35 C 0.3431(4) 0.4620(4) 0.8803(3) 0.0375(13) Uani 1 1 d . . . . .
H35 H 0.338386 0.510200 0.890056 0.045 Uiso 1 1 calc R U . . .
C17 C 0.7285(4) 0.8855(4) 0.3026(3) 0.0372(13) Uani 1 1 d . . . . .
C48 C 0.2269(4) -0.1602(4) 1.1219(3) 0.0357(13) Uani 1 1 d . . . . .
H48 H 0.228908 -0.102912 1.113613 0.043 Uiso 1 1 calc R U . . .
C34 C 0.3798(4) 0.4743(4) 0.7994(3) 0.0385(13) Uani 1 1 d . . . . .
C16 C 0.6048(4) 0.7889(4) 0.5333(3) 0.0380(13) Uani 1 1 d . . . . .
O22 O 0.1890(4) -0.4842(3) 1.2324(3) 0.0800(17) Uani 1 1 d . . . . .
C47 C 0.2653(4) -0.1761(4) 1.0545(3) 0.0372(13) Uani 1 1 d . . . . .
N16 N 0.4180(4) 0.9075(4) 0.7512(4) 0.0654(17) Uani 1 1 d . . . . .
H16 H 0.402282 0.919236 0.791552 0.078 Uiso 1 1 calc R U . . .
C49 C 0.1859(4) -0.2286(4) 1.2012(3) 0.0382(13) Uani 1 1 d . . . . .
C18 C 0.8149(4) 0.8936(4) 0.2902(4) 0.0472(16) Uani 1 1 d . . . . .
H18 H 0.860696 0.916135 0.237135 0.057 Uiso 1 1 calc R U . . .
C31 C 0.4081(4) 0.5643(4) 0.7299(4) 0.0444(15) Uani 1 1 d . . . . .
O15 O 0.4166(5) 0.2535(4) 0.7633(3) 0.089(2) Uani 1 1 d . . . . .
C11 C 0.1980(4) 0.7670(4) 0.5733(4) 0.0389(14) Uani 1 1 d . . . . .
H11 H 0.254978 0.793618 0.530958 0.047 Uiso 1 1 calc R U . . .
O17 O 0.2443(5) 0.2916(3) 1.0893(3) 0.106(3) Uani 1 1 d . . . . .
C20 C 0.7664(4) 0.8340(4) 0.4338(4) 0.0415(14) Uani 1 1 d . . . . .
H20 H 0.779240 0.816421 0.477823 0.050 Uiso 1 1 calc R U . . .
C19 C 0.8344(4) 0.8689(4) 0.3549(4) 0.0427(14) Uani 1 1 d . . . . .
N14 N 0.1551(4) 1.1539(4) 0.2446(4) 0.0698(18) Uani 1 1 d . . . . .
H14 H 0.178454 1.205379 0.203493 0.084 Uiso 1 1 calc R U . . .
O12 O 0.9900(3) 0.9159(4) 0.2686(4) 0.0801(17) Uani 1 1 d . . . . .
C51 C 0.2202(4) -0.3310(4) 1.1469(4) 0.0427(14) Uani 1 1 d . . . . .
C52 C 0.2603(4) -0.2624(4) 1.0684(4) 0.0446(15) Uani 1 1 d . . . . .
H52 H 0.284425 -0.273925 1.023916 0.054 Uiso 1 1 calc R U . . .
C44 C 0.3103(4) -0.1010(4) 0.9696(4) 0.0433(15) Uani 1 1 d . . . . .
C32 C 0.2727(4) 0.3657(4) 1.0318(4) 0.0455(15) Uani 1 1 d . . . . .
C39 C 0.3882(4) 0.4029(4) 0.7858(4) 0.0459(15) Uani 1 1 d . . . . .
H39 H 0.411784 0.410834 0.732397 0.055 Uiso 1 1 calc R U . . .
C38 C 0.3618(4) 0.3184(4) 0.8509(4) 0.0447(15) Uani 1 1 d . . . . .
N17 N 0.5023(4) 0.0708(5) 0.8316(6) 0.084(2) Uani 1 1 d . U . . .
C50 C 0.1821(4) -0.3140(4) 1.2127(4) 0.0466(15) Uani 1 1 d . . . . .
H50 H 0.153516 -0.360336 1.265586 0.056 Uiso 1 1 calc R U . . .
C9 C 0.1001(4) 0.6812(4) 0.7165(4) 0.0455(15) Uani 1 1 d . . . . .
H9 H 0.090935 0.650477 0.770381 0.055 Uiso 1 1 calc R U . . .
C12 C -0.0622(4) 0.6390(4) 0.7691(4) 0.0433(15) Uani 1 1 d . . . . .
C14 C 0.7083(4) 0.9113(4) 0.2320(3) 0.0416(14) Uani 1 1 d . . . . .
C10 C 0.1846(4) 0.7217(4) 0.6541(4) 0.0433(15) Uani 1 1 d . . . . .
C37 C 0.3224(4) 0.3069(4) 0.9296(4) 0.0441(15) Uani 1 1 d . . . . .
H37 H 0.300781 0.250557 0.973311 0.053 Uiso 1 1 calc R U . . .
C45 C 0.1426(4) -0.2107(4) 1.2727(4) 0.0458(15) Uani 1 1 d . . . . .
N4 N 0.6473(5) 0.8565(4) 0.6689(5) 0.0739(19) Uani 1 1 d . . . . .
H4A H 0.636945 0.820701 0.652874 0.089 Uiso 1 1 calc R U . . .
C2 C 0.1471(4) 1.0787(4) 0.2404(4) 0.0526(17) Uani 1 1 d . . . . .
N3 N 0.6934(4) 0.9704(5) 0.6700(4) 0.0719(18) Uani 1 1 d . . . . .
H3A H 0.718460 1.022581 0.654068 0.086 Uiso 1 1 calc R U . . .
C33 C 0.3750(5) 0.2414(4) 0.8327(4) 0.0514(17) Uani 1 1 d . . . . .
C28 C 0.4048(4) 0.8285(4) 0.7573(4) 0.0512(16) Uani 1 1 d . . . . .
C13 C 0.2608(4) 0.7178(4) 0.6744(4) 0.0495(16) Uani 1 1 d . . . . .
C46 C 0.2161(5) -0.4235(4) 1.1626(5) 0.0513(17) Uani 1 1 d . . . . .
C3 C 0.1196(5) 1.1342(5) 0.3250(5) 0.065(2) Uani 1 1 d . . . . .
H3 H 0.114844 1.173571 0.345891 0.078 Uiso 1 1 calc R U . . .
C4 C 0.0931(5) 1.0475(5) 0.3682(4) 0.0577(18) Uani 1 1 d . . . . .
H4 H 0.067322 1.015761 0.425089 0.069 Uiso 1 1 calc R U . . .
N8 N 0.0944(5) 0.4507(6) 1.0153(5) 0.093(3) Uani 1 1 d . . . . .
H8 H 0.075747 0.429740 1.067315 0.112 Uiso 1 1 calc R U . . .
C29 C 0.4735(5) 0.9206(5) 0.6276(4) 0.066(2) Uani 1 1 d . . . . .
H29 H 0.502485 0.944188 0.570802 0.079 Uiso 1 1 calc R U . . .
C15 C 0.9286(4) 0.8803(5) 0.3408(5) 0.0544(17) Uani 1 1 d . . . . .
C30 C 0.4599(6) 0.9660(5) 0.6712(5) 0.071(2) Uani 1 1 d . . . . .
H30 H 0.476675 1.026139 0.649551 0.085 Uiso 1 1 calc R U . . .
N7 N 0.1494(5) 0.5411(7) 0.8869(4) 0.101(3) Uani 1 1 d . . . . .
H7A H 0.172308 0.588841 0.841374 0.121 Uiso 1 1 calc R U . . .
C42 C 0.6199(8) 0.0455(9) 0.8513(10) 0.113(3) Uani 1 1 d . U . . .
H42 H 0.655928 0.024929 0.876333 0.136 Uiso 1 1 calc R U . . .
C1 C 0.1771(6) 1.0747(5) 0.1630(4) 0.072(2) Uani 1 1 d . . . . .
H1A H 0.168767 1.125617 0.123988 0.107 Uiso 1 1 calc R U . . .
H1B H 0.143653 1.023216 0.172437 0.107 Uiso 1 1 calc R U . . .
H1C H 0.238566 1.072670 0.141989 0.107 Uiso 1 1 calc R U . . .
C60 C 0.6190(7) 0.8393(6) 0.7493(6) 0.088(3) Uani 1 1 d . . . . .
H60 H 0.584971 0.786890 0.795536 0.105 Uiso 1 1 calc R U . . .
C62 C 0.1293(5) 0.5337(6) 0.9602(5) 0.071(2) Uani 1 1 d . . . . .
C59 C 0.6477(6) 0.9078(6) 0.7495(6) 0.085(3) Uani 1 1 d . . . . .
H59 H 0.638844 0.913532 0.795507 0.102 Uiso 1 1 calc R U . . .
C27 C 0.3580(6) 0.7497(5) 0.8354(4) 0.077(2) Uani 1 1 d . . . . .
H27A H 0.399146 0.724753 0.855112 0.116 Uiso 1 1 calc R U . . .
H27B H 0.329655 0.708199 0.828095 0.116 Uiso 1 1 calc R U . . .
H27C H 0.314398 0.764205 0.874488 0.116 Uiso 1 1 calc R U . . .
C58 C 0.6934(6) 0.9386(6) 0.6207(5) 0.073(2) Uani 1 1 d . . . . .
C54 C 0.3425(4) 0.3776(5) 1.2392(4) 0.105(3) Uani 1 1 d G U . . .
N20 N 0.4327(5) 0.3776(5) 1.2199(5) 0.126(3) Uani 1 1 d G U . . .
H20A H 0.454498 0.364601 1.253699 0.151 Uiso 1 1 calc R U . . .
C56 C 0.4805(3) 0.4029(5) 1.1348(6) 0.129(4) Uani 1 1 d G U . . .
H56 H 0.540908 0.408291 1.105994 0.155 Uiso 1 1 calc R U . . .
C55 C 0.4198(4) 0.4185(5) 1.1016(4) 0.115(3) Uani 1 1 d G U . . .
H55 H 0.433584 0.435908 1.047179 0.139 Uiso 1 1 calc R U . . .
N19 N 0.3346(3) 0.4029(4) 1.1661(4) 0.0772(19) Uani 1 1 d G U . . .
C64 C 0.1271(8) 0.4583(10) 0.8959(8) 0.116(4) Uani 1 1 d . . . . .
H64 H 0.134421 0.443875 0.854714 0.139 Uiso 1 1 calc R U . . .
C41 C 0.5763(6) 0.1121(8) 0.7645(10) 0.113(3) Uani 1 1 d . U . . .
C43 C 0.5262(7) 0.0247(8) 0.8910(8) 0.105(3) Uani 1 1 d . U . . .
H43 H 0.489074 -0.012703 0.946095 0.127 Uiso 1 1 calc R U . . .
C63 C 0.0929(8) 0.4042(8) 0.9763(8) 0.110(4) Uani 1 1 d . . . . .
H63 H 0.071485 0.344317 1.001335 0.132 Uiso 1 1 calc R U . . .
N18 N 0.6449(6) 0.0952(7) 0.7787(9) 0.138(4) Uani 1 1 d . U . . .
H18A H 0.699219 0.116088 0.742228 0.166 Uiso 1 1 calc R U . . .
C61 C 0.1435(8) 0.6028(8) 0.9788(7) 0.119(4) Uani 1 1 d . . . . .
H61A H 0.095051 0.593279 1.029709 0.179 Uiso 1 1 calc R U . . .
H61B H 0.147478 0.658054 0.935682 0.179 Uiso 1 1 calc R U . . .
H61C H 0.197350 0.602953 0.983326 0.179 Uiso 1 1 calc R U . . .
C82 C -0.1633(11) 0.1049(9) 1.2898(12) 0.146(4) Uani 1 1 d . U . . .
H82 H -0.195055 0.085503 1.346003 0.175 Uiso 1 1 calc R U . . .
C57 C 0.7354(9) 0.9850(7) 0.5318(7) 0.117(4) Uani 1 1 d . . . . .
H57A H 0.788052 0.964705 0.510354 0.175 Uiso 1 1 calc R U . . .
H57B H 0.750376 1.046583 0.513453 0.175 Uiso 1 1 calc R U . . .
H57C H 0.695636 0.974558 0.512618 0.175 Uiso 1 1 calc R U . . .
C76 C 0.1731(11) 0.2737(11) 0.7928(12) 0.156(4) Uani 1 1 d . U . . .
H76 H 0.234453 0.283764 0.767637 0.187 Uiso 1 1 calc R U . . .
C40 C 0.5821(8) 0.1722(9) 0.6803(10) 0.184(8) Uani 1 1 d . U . . .
H40A H 0.642685 0.199016 0.641030 0.276 Uiso 1 1 calc R U . . .
H40B H 0.549295 0.216718 0.683969 0.276 Uiso 1 1 calc R U . . .
H40C H 0.557772 0.138447 0.663298 0.276 Uiso 1 1 calc R U . . .
C53 C 0.2743(11) 0.3550(10) 1.3167(7) 0.149(5) Uani 1 1 d . U . . .
H53A H 0.254601 0.292541 1.347213 0.223 Uiso 1 1 calc R U . . .
H53B H 0.226126 0.381277 1.311427 0.223 Uiso 1 1 calc R U . . .
H53C H 0.295026 0.375482 1.345019 0.223 Uiso 1 1 calc R U . . .
C81 C -0.2067(11) 0.1067(10) 1.2453(12) 0.148(4) Uani 1 1 d . U . . .
H81 H -0.267923 0.089530 1.271538 0.177 Uiso 1 1 calc R U . . .
C79 C -0.0779(12) 0.1609(10) 1.1300(12) 0.145(4) Uani 1 1 d D U . . .
C73 C -0.0072(11) 0.2460(10) 0.8673(12) 0.156(4) Uani 1 1 d . U . . .
H73 H -0.068491 0.236795 0.893036 0.187 Uiso 1 1 calc R U . . .
C80 C -0.1616(11) 0.1329(9) 1.1638(12) 0.144(4) Uani 1 1 d . U . . .
H80 H -0.189882 0.130792 1.133772 0.172 Uiso 1 1 calc R U . . .
C83 C -0.0743(12) 0.1314(10) 1.2520(13) 0.165(5) Uani 1 1 d . U . . .
H83 H -0.044072 0.129931 1.281421 0.198 Uiso 1 1 calc R U . . .
C84 C -0.0307(11) 0.1603(10) 1.1697(13) 0.161(5) Uani 1 1 d . U . . .
H84 H 0.030347 0.179255 1.141325 0.193 Uiso 1 1 calc R U . . .
C77 C 0.1249(11) 0.2460(10) 0.8800(12) 0.152(4) Uani 1 1 d . U . . .
H77 H 0.153684 0.235402 0.912287 0.183 Uiso 1 1 calc R U . . .
C78 C 0.0372(11) 0.2363(10) 0.9118(12) 0.142(3) Uani 1 1 d D U . . .
C74 C 0.0390(11) 0.2705(11) 0.7806(12) 0.161(4) Uani 1 1 d . U . . .
H74 H 0.008621 0.275540 0.750455 0.193 Uiso 1 1 calc R U . . .
C75 C 0.1278(11) 0.2856(11) 0.7457(12) 0.164(4) Uani 1 1 d . U . . .
H75 H 0.159702 0.304208 0.689638 0.197 Uiso 1 1 calc R U . . .
N10 N -0.0395(13) 0.1991(16) 0.9989(14) 0.130(4) Uani 0.567(18) 1 d D U P A 1
N9 N -0.0029(14) 0.1971(16) 1.0461(15) 0.138(5) Uani 0.567(18) 1 d D U P A 1
N1 N 0.0566(10) 0.6157(7) 0.4905(5) 0.126(6) Uani 0.5 1 d G U P . .
H1 H 0.081678 0.649609 0.438471 0.152 Uiso 0.5 1 calc R U P . .
C66 C -0.0349(9) 0.5970(8) 0.5445(7) 0.111(5) Uani 0.5 1 d G U P . .
N2 N -0.0488(9) 0.5383(7) 0.6249(6) 0.120(6) Uani 0.5 1 d G U P . .
H2 H -0.098618 0.517119 0.668576 0.144 Uiso 0.5 1 calc R U P . .
C67 C 0.0342(11) 0.5208(8) 0.6207(7) 0.144(7) Uani 0.5 1 d G U P . .
H67 H 0.044124 0.484450 0.664623 0.173 Uiso 0.5 1 calc R U P . .
C68 C 0.0993(8) 0.5687(9) 0.5376(9) 0.143(7) Uani 0.5 1 d G U P . .
H68 H 0.159325 0.569106 0.517595 0.171 Uiso 0.5 1 calc R U P . .
C70 C 0.5021(12) 0.6416(13) 0.4624(10) 0.143(6) Uani 0.5 1 d G U P . .
N6 N 0.5266(14) 0.5910(12) 0.5244(6) 0.168(7) Uani 0.5 1 d G U P . .
H6 H 0.498260 0.577868 0.575382 0.201 Uiso 0.5 1 calc R U P . .
C72 C 0.6060(14) 0.5658(14) 0.4873(11) 0.182(8) Uani 0.5 1 d G U P . .
H72 H 0.636513 0.532205 0.513942 0.219 Uiso 0.5 1 calc R U P . .
C71 C 0.6305(12) 0.6008(14) 0.4024(10) 0.171(7) Uani 0.5 1 d G U P . .
H71 H 0.680017 0.594233 0.363698 0.206 Uiso 0.5 1 calc R U P . .
N5 N 0.5663(13) 0.6477(11) 0.3870(7) 0.137(6) Uani 0.5 1 d G U P . .
H5 H 0.566348 0.674944 0.340241 0.164 Uiso 0.5 1 calc R U P . .
C65 C -0.0863(18) 0.6506(13) 0.5061(15) 0.136(9) Uani 0.5 1 d . U P . .
H65A H -0.055272 0.710545 0.473802 0.204 Uiso 0.5 1 calc R U P . .
H65B H -0.142979 0.645877 0.548092 0.204 Uiso 0.5 1 calc R U P . .
H65C H -0.094117 0.630107 0.471547 0.204 Uiso 0.5 1 calc R U P . .
C69 C 0.431(2) 0.6737(18) 0.4905(16) 0.139(8) Uani 0.5 1 d . U P . .
H69A H 0.378656 0.628992 0.518814 0.208 Uiso 0.5 1 calc R U P . .
H69B H 0.428724 0.722317 0.445254 0.208 Uiso 0.5 1 calc R U P . .
H69C H 0.434491 0.692689 0.527492 0.208 Uiso 0.5 1 calc R U P . .
N11 N -0.0652(15) 0.181(2) 1.0462(17) 0.138(5) Uani 0.433(18) 1 d D U P A 2
N12 N 0.0219(15) 0.203(2) 0.9997(16) 0.133(5) Uani 0.433(18) 1 d D U P A 2

loop_
_atom_site_aniso_label
_atom_site_aniso_U_11
_atom_site_aniso_U_22
_atom_site_aniso_U_33
_atom_site_aniso_U_23
_atom_site_aniso_U_13
_atom_site_aniso_U_12
Co1 0.0293(4) 0.0429(5) 0.0231(4) -0.0130(3) -0.0094(3) 0.0061(3)
Co3 0.0345(4) 0.0338(4) 0.0253(4) -0.0118(3) -0.0104(3) 0.0032(3)
Co4 0.0373(5) 0.0387(4) 0.0266(4) -0.0174(3) -0.0107(3) 0.0053(3)
Co2 0.0315(4) 0.0462(5) 0.0240(4) -0.0133(3) -0.0108(3) 0.0081(3)
O24 0.045(2) 0.053(3) 0.043(2) -0.032(2) -0.016(2) 0.011(2)
O3 0.033(2) 0.048(2) 0.037(2) -0.014(2) -0.0044(19) 0.0019(19)
O1 0.039(2) 0.063(3) 0.031(2) -0.012(2) -0.0178(19) 0.007(2)
O13 0.050(3) 0.039(2) 0.039(2) -0.0166(19) -0.020(2) 0.0077(19)
O18 0.051(3) 0.051(3) 0.034(2) -0.026(2) -0.014(2) 0.009(2)
O9 0.033(2) 0.071(3) 0.029(2) -0.022(2) -0.0070(18) 0.005(2)
O7 0.043(3) 0.060(3) 0.036(2) -0.026(2) -0.022(2) 0.017(2)
O19 0.060(3) 0.033(2) 0.036(2) -0.0143(18) -0.018(2) 0.0098(19)
O2 0.038(3) 0.072(3) 0.029(2) -0.012(2) -0.007(2) 0.004(2)
O10 0.063(3) 0.079(3) 0.035(2) -0.024(2) -0.027(2) 0.020(3)
O21 0.077(3) 0.043(3) 0.068(3) -0.034(2) -0.038(3) 0.017(2)
O16 0.075(3) 0.041(3) 0.064(3) -0.032(3) -0.025(3) 0.009(2)
O6 0.041(3) 0.083(3) 0.047(3) -0.021(3) -0.023(2) 0.011(2)
N13 0.045(3) 0.042(3) 0.042(3) -0.014(3) -0.018(3) 0.009(2)
O8 0.049(3) 0.109(4) 0.032(2) -0.031(3) -0.012(2) 0.024(3)
O20 0.123(5) 0.058(3) 0.033(3) -0.025(2) -0.015(3) 0.010(3)
O4 0.056(3) 0.075(3) 0.029(3) 0.000(2) -0.008(2) 0.009(3)
N15 0.046(3) 0.050(3) 0.039(3) -0.021(3) -0.012(2) 0.011(3)
C7 0.027(3) 0.044(3) 0.035(3) -0.014(3) -0.014(3) 0.005(3)
O11 0.043(3) 0.083(4) 0.062(3) -0.021(3) -0.030(3) 0.010(2)
O5 0.056(3) 0.114(4) 0.041(3) -0.023(3) -0.031(2) 0.017(3)
C6 0.037(3) 0.041(3) 0.032(3) -0.017(3) -0.014(3) 0.008(3)
C22 0.022(3) 0.047(3) 0.034(3) -0.018(3) -0.011(2) 0.008(2)
O23 0.093(4) 0.075(4) 0.039(3) -0.026(3) 0.005(3) -0.014(3)
O14 0.119(5) 0.073(4) 0.036(3) -0.015(3) -0.033(3) 0.000(3)
C8 0.029(3) 0.046(3) 0.027(3) -0.010(3) -0.009(2) 0.006(3)
C36 0.041(3) 0.040(3) 0.029(3) -0.017(3) -0.012(3) 0.008(3)
C5 0.040(4) 0.036(3) 0.027(3) -0.014(3) -0.010(3) 0.006(3)
C21 0.031(3) 0.042(3) 0.030(3) -0.015(3) -0.011(2) 0.007(3)
C35 0.042(3) 0.041(3) 0.033(3) -0.023(3) -0.015(3) 0.009(3)
C17 0.036(3) 0.046(3) 0.029(3) -0.016(3) -0.015(3) 0.009(3)
C48 0.042(3) 0.034(3) 0.030(3) -0.015(3) -0.016(3) 0.007(3)
C34 0.040(3) 0.041(3) 0.032(3) -0.017(3) -0.013(3) 0.005(3)
C16 0.037(4) 0.045(3) 0.030(3) -0.018(3) -0.013(3) 0.011(3)
O22 0.126(5) 0.036(3) 0.060(3) -0.013(3) -0.037(3) 0.012(3)
C47 0.041(3) 0.037(3) 0.031(3) -0.016(3) -0.015(3) 0.007(3)
N16 0.073(4) 0.063(4) 0.063(4) -0.043(4) -0.019(3) 0.022(3)
C49 0.044(3) 0.043(3) 0.034(3) -0.023(3) -0.019(3) 0.009(3)
C18 0.029(3) 0.064(4) 0.032(3) -0.018(3) -0.005(3) 0.004(3)
C31 0.042(4) 0.053(4) 0.037(4) -0.019(3) -0.019(3) 0.008(3)
O15 0.126(5) 0.076(4) 0.060(4) -0.053(3) -0.018(3) 0.026(3)
C11 0.023(3) 0.049(4) 0.037(3) -0.018(3) -0.009(3) 0.005(3)
O17 0.189(7) 0.046(3) 0.030(3) -0.011(3) -0.011(4) 0.005(4)
C20 0.041(4) 0.046(4) 0.039(3) -0.018(3) -0.021(3) 0.009(3)
C19 0.029(3) 0.051(4) 0.044(4) -0.021(3) -0.015(3) 0.010(3)
N14 0.084(5) 0.043(3) 0.068(4) -0.016(3) -0.032(4) 0.015(3)
O12 0.030(3) 0.114(5) 0.076(4) -0.039(3) -0.012(3) 0.004(3)
C51 0.054(4) 0.038(3) 0.039(3) -0.018(3) -0.023(3) 0.011(3)
C52 0.052(4) 0.048(4) 0.038(3) -0.026(3) -0.019(3) 0.015(3)
C44 0.044(4) 0.051(4) 0.030(3) -0.018(3) -0.015(3) 0.008(3)
C32 0.049(4) 0.047(4) 0.034(3) -0.020(3) -0.012(3) 0.008(3)
C39 0.050(4) 0.054(4) 0.032(3) -0.026(3) -0.011(3) 0.004(3)
C38 0.046(4) 0.045(4) 0.044(4) -0.029(3) -0.012(3) 0.008(3)
N17 0.044(3) 0.110(5) 0.147(6) -0.097(5) -0.046(4) 0.027(3)
C50 0.058(4) 0.040(3) 0.031(3) -0.011(3) -0.017(3) 0.003(3)
C9 0.046(4) 0.055(4) 0.024(3) -0.010(3) -0.015(3) 0.010(3)
C12 0.045(4) 0.045(4) 0.030(3) -0.016(3) -0.010(3) 0.007(3)
C14 0.047(4) 0.041(3) 0.028(3) -0.014(3) -0.013(3) 0.008(3)
C10 0.040(4) 0.052(4) 0.038(3) -0.016(3) -0.023(3) 0.011(3)
C37 0.054(4) 0.041(3) 0.039(3) -0.019(3) -0.022(3) 0.009(3)
C45 0.047(4) 0.053(4) 0.030(3) -0.019(3) -0.012(3) 0.007(3)
N4 0.079(5) 0.064(4) 0.093(5) -0.038(4) -0.050(4) 0.007(4)
C2 0.050(4) 0.041(4) 0.046(4) -0.008(3) -0.016(3) 0.007(3)
N3 0.068(4) 0.075(4) 0.086(5) -0.051(4) -0.033(4) 0.006(4)
C33 0.055(4) 0.047(4) 0.060(5) -0.034(4) -0.023(4) 0.011(3)
C28 0.052(4) 0.057(4) 0.041(4) -0.026(3) -0.015(3) 0.014(3)
C13 0.040(4) 0.059(4) 0.052(4) -0.025(3) -0.024(3) 0.009(3)
C46 0.060(4) 0.044(4) 0.061(5) -0.029(4) -0.033(4) 0.016(3)
C3 0.084(6) 0.051(4) 0.066(5) -0.036(4) -0.031(4) 0.019(4)
C4 0.067(5) 0.053(4) 0.044(4) -0.022(3) -0.018(3) 0.020(4)
N8 0.078(5) 0.108(6) 0.060(4) -0.002(5) -0.040(4) -0.008(5)
C29 0.077(5) 0.052(4) 0.041(4) -0.013(3) -0.012(4) 0.022(4)
C15 0.038(4) 0.056(4) 0.060(5) -0.022(4) -0.020(4) 0.008(3)
C30 0.090(6) 0.048(4) 0.068(5) -0.031(4) -0.026(5) 0.016(4)
N7 0.069(5) 0.142(8) 0.053(5) -0.003(5) -0.038(4) 0.002(5)
C42 0.072(5) 0.147(7) 0.198(8) -0.120(6) -0.089(6) 0.048(5)
C1 0.098(6) 0.057(5) 0.044(4) -0.017(4) -0.024(4) 0.013(4)
C60 0.104(7) 0.079(6) 0.066(6) -0.030(5) -0.031(5) -0.009(5)
C62 0.053(5) 0.084(6) 0.057(5) -0.013(5) -0.029(4) 0.001(4)
C59 0.088(7) 0.079(6) 0.072(6) -0.035(5) -0.023(5) -0.013(5)
C27 0.095(6) 0.073(5) 0.038(4) -0.022(4) -0.012(4) 0.011(5)
C58 0.078(6) 0.067(5) 0.073(6) -0.029(5) -0.038(5) 0.005(4)
C54 0.136(6) 0.086(5) 0.166(6) -0.071(5) -0.122(5) 0.063(4)
N20 0.138(6) 0.098(5) 0.217(7) -0.074(5) -0.146(6) 0.052(4)
C56 0.091(6) 0.084(5) 0.231(8) -0.052(6) -0.112(6) 0.025(4)
C55 0.074(5) 0.084(5) 0.191(7) -0.042(5) -0.084(5) 0.025(4)
N19 0.084(4) 0.067(4) 0.130(5) -0.050(4) -0.087(4) 0.031(3)
C64 0.115(10) 0.145(11) 0.089(9) -0.044(8) -0.059(7) 0.014(8)
C41 0.042(4) 0.100(5) 0.204(7) -0.103(5) -0.029(5) 0.020(4)
C43 0.074(5) 0.144(6) 0.164(7) -0.104(6) -0.078(5) 0.048(4)
C63 0.112(9) 0.118(9) 0.116(10) -0.046(8) -0.074(8) 0.012(7)
N18 0.056(4) 0.122(6) 0.240(8) -0.115(6) -0.040(6) 0.023(4)
C61 0.102(9) 0.106(9) 0.103(9) -0.015(7) -0.042(7) 0.008(7)
C82 0.143(8) 0.121(7) 0.202(9) -0.091(7) -0.087(7) 0.062(7)
C57 0.145(11) 0.099(8) 0.092(8) -0.046(7) -0.042(7) -0.002(7)
C76 0.136(8) 0.165(8) 0.210(9) -0.103(8) -0.101(7) 0.048(7)
C40 0.093(8) 0.112(9) 0.186(12) -0.046(9) 0.051(9) 0.014(7)
C53 0.247(13) 0.173(10) 0.112(8) -0.096(8) -0.126(9) 0.128(9)
C81 0.138(8) 0.125(7) 0.203(10) -0.086(7) -0.088(7) 0.059(6)
C79 0.132(7) 0.126(6) 0.204(8) -0.089(6) -0.089(6) 0.065(6)
C73 0.131(8) 0.163(8) 0.208(9) -0.095(8) -0.098(7) 0.040(6)
C80 0.139(8) 0.119(7) 0.205(9) -0.088(7) -0.093(7) 0.053(6)
C83 0.143(8) 0.135(7) 0.210(10) -0.079(8) -0.077(8) 0.069(7)
C84 0.128(8) 0.141(7) 0.212(9) -0.082(8) -0.076(8) 0.071(6)
C77 0.134(8) 0.159(7) 0.208(9) -0.096(8) -0.105(7) 0.044(7)
C78 0.132(6) 0.139(6) 0.204(8) -0.100(6) -0.098(6) 0.046(6)
C74 0.135(8) 0.173(8) 0.212(9) -0.103(8) -0.097(8) 0.034(7)
C75 0.139(8) 0.170(8) 0.216(9) -0.106(8) -0.093(8) 0.042(7)
N10 0.126(7) 0.128(6) 0.200(9) -0.103(7) -0.102(7) 0.047(6)
N9 0.127(7) 0.128(6) 0.205(9) -0.095(8) -0.099(7) 0.054(6)
N1 0.193(12) 0.057(7) 0.055(7) -0.016(6) -0.004(7) -0.002(7)
C66 0.186(12) 0.042(6) 0.048(6) -0.023(5) -0.002(7) -0.008(7)
N2 0.187(12) 0.038(6) 0.047(6) -0.009(5) 0.010(7) 0.005(7)
C67 0.200(13) 0.054(7) 0.067(7) -0.006(6) 0.012(9) 0.014(8)
C68 0.199(13) 0.057(7) 0.073(8) -0.013(6) 0.005(8) 0.011(8)
C70 0.217(15) 0.152(12) 0.079(8) -0.078(8) -0.058(9) 0.022(10)
N6 0.231(16) 0.171(12) 0.086(8) -0.081(9) -0.038(9) 0.027(10)
C72 0.236(16) 0.177(13) 0.093(9) -0.069(10) -0.033(10) 0.031(11)
C71 0.231(16) 0.172(13) 0.086(8) -0.071(9) -0.039(10) 0.029(11)
N5 0.216(15) 0.149(12) 0.065(7) -0.077(8) -0.054(9) 0.035(10)
C65 0.165(17) 0.066(11) 0.110(14) -0.043(10) -0.004(13) -0.002(11)
C69 0.19(2) 0.140(16) 0.112(13) -0.083(12) -0.068(13) 0.027(14)
N11 0.128(7) 0.129(7) 0.205(9) -0.097(8) -0.099(7) 0.051(6)
N12 0.126(7) 0.131(6) 0.201(9) -0.100(8) -0.103(7) 0.048(7)

loop_
_atom_type_symbol
_atom_type_description
_atom_type_scat_dispersion_real
_atom_type_scat_dispersion_imag
_atom_type_scat_source
C C 0.0033 0.0016 'International Tables Vol C Tables 4.2.6.8 and 6.1.1.4'
H H 0.0000 0.0000 'International Tables Vol C Tables 4.2.6.8 and 6.1.1.4'
Co Co 0.3494 0.9721 'International Tables Vol C Tables 4.2.6.8 and 6.1.1.4'
N N 0.0061 0.0033 'International Tables Vol C Tables 4.2.6.8 and 6.1.1.4'
O O 0.0106 0.0060 'International Tables Vol C Tables 4.2.6.8 and 6.1.1.4'

loop_
_geom_angle_atom_site_label_1
_geom_angle_atom_site_label_2
_geom_angle_atom_site_label_3
_geom_angle
_geom_angle_site_symmetry_1
_geom_angle_site_symmetry_3
_geom_angle_publ_flag
O24 Co1 N13 104.50(19) 1_564 . ?
O1 Co1 O24 115.44(18) . 1_564 ?
O1 Co1 N13 104.4(2) . . ?
O1 Co1 O11 93.03(19) . 1_455 ?
O11 Co1 O24 128.5(2) 1_455 1_564 ?
O11 Co1 N13 108.7(2) 1_455 . ?
O3 Co3 O21 125.69(19) 2_567 1_565 ?
O18 Co3 O3 121.15(18) . 2_567 ?
O18 Co3 O21 94.77(19) . 1_565 ?
O18 Co3 N19 99.9(2) . . ?
N19 Co3 O3 105.3(2) . 2_567 ?
N19 Co3 O21 106.8(2) . 1_565 ?
O7 Co4 N17 103.8(3) 2_666 . ?
O19 Co4 O7 122.05(18) . 2_666 ?
O19 Co4 O16 96.81(19) . . ?
O19 Co4 N17 101.0(3) . . ?
O16 Co4 O7 122.64(19) . 2_666 ?
O16 Co4 N17 108.2(2) . . ?
O13 Co2 N15 105.98(19) . . ?
O9 Co2 O13 119.02(18) . . ?
O9 Co2 O6 95.53(19) . . ?
O9 Co2 N15 104.9(2) . . ?
O6 Co2 O13 122.52(19) . . ?
O6 Co2 N15 107.3(2) . . ?
C45 O24 Co1 109.5(4) . 1_546 ?
C12 O3 Co3 104.4(4) . 2_567 ?
C5 O1 Co1 123.4(4) . . ?
C31 O13 Co2 109.6(4) . . ?
C32 O18 Co3 122.4(4) . . ?
C16 O9 Co2 118.0(4) . . ?
C14 O7 Co4 106.0(4) . 2_666 ?
C44 O19 Co4 120.3(4) . . ?
C46 O21 Co3 105.9(4) . 1_545 ?
C33 O16 Co4 109.1(4) . . ?
C13 O6 Co2 110.4(4) . . ?
C2 N13 Co1 128.3(5) . . ?
C2 N13 C4 106.9(6) . . ?
C4 N13 Co1 124.7(4) . . ?
C28 N15 Co2 129.9(5) . . ?
C28 N15 C29 106.1(6) . . ?
C29 N15 Co2 123.9(5) . . ?
C6 C7 H7 119.8 . . ?
C6 C7 C8 120.5(5) . . ?
C8 C7 H7 119.8 . . ?
C15 O11 Co1 104.3(4) . 1_655 ?
C7 C6 C5 119.9(5) . . ?
C11 C6 C7 119.5(5) . . ?
C11 C6 C5 120.6(5) . . ?
C21 C22 H22 119.3 . . ?
C17 C22 H22 119.3 . . ?
C17 C22 C21 121.5(5) . . ?
C7 C8 C12 121.7(5) . . ?
C9 C8 C7 119.1(5) . . ?
C9 C8 C12 119.1(5) . . ?
C35 C36 C32 120.3(5) . . ?
C35 C36 C37 119.4(5) . . ?
C37 C36 C32 120.3(5) . . ?
O1 C5 C6 115.3(5) . . ?
O2 C5 O1 125.3(5) . . ?
O2 C5 C6 119.4(5) . . ?
C22 C21 C16 120.1(5) . . ?
C22 C21 C20 118.9(5) . . ?
C20 C21 C16 121.0(5) . . ?
C36 C35 H35 119.9 . . ?
C36 C35 C34 120.2(5) . . ?
C34 C35 H35 119.9 . . ?
C22 C17 C18 118.4(5) . . ?
C22 C17 C14 120.8(5) . . ?
C18 C17 C14 120.8(5) . . ?
C47 C48 H48 119.5 . . ?
C49 C48 H48 119.5 . . ?
C49 C48 C47 121.0(5) . . ?
C35 C34 C31 119.7(5) . . ?
C39 C34 C35 119.3(5) . . ?
C39 C34 C31 121.0(5) . . ?
O9 C16 O10 124.1(5) . . ?
O9 C16 C21 116.4(5) . . ?
O10 C16 C21 119.5(5) . . ?
C48 C47 C44 119.9(5) . . ?
C52 C47 C48 118.5(5) . . ?
C52 C47 C44 121.6(5) . . ?
C28 N16 H16 125.8 . . ?
C28 N16 C30 108.3(6) . . ?
C30 N16 H16 125.8 . . ?
C48 C49 C50 118.9(5) . . ?
C48 C49 C45 120.4(5) . . ?
C50 C49 C45 120.7(5) . . ?
C17 C18 H18 119.3 . . ?
C19 C18 C17 121.3(5) . . ?
C19 C18 H18 119.3 . . ?
O13 C31 C34 118.9(5) . . ?
O14 C31 O13 122.5(6) . . ?
O14 C31 C34 118.6(6) . . ?
C6 C11 H11 119.7 . . ?
C6 C11 C10 120.6(5) . . ?
C10 C11 H11 119.7 . . ?
C21 C20 H20 119.7 . . ?
C19 C20 C21 120.5(6) . . ?
C19 C20 H20 119.7 . . ?
C18 C19 C20 119.4(6) . . ?
C18 C19 C15 121.1(6) . . ?
C20 C19 C15 119.6(6) . . ?
C2 N14 H14 126.0 . . ?
C2 N14 C3 108.1(6) . . ?
C3 N14 H14 126.0 . . ?
C52 C51 C46 121.7(6) . . ?
C50 C51 C52 119.5(6) . . ?
C50 C51 C46 118.8(6) . . ?
C47 C52 H52 119.4 . . ?
C51 C52 C47 121.2(6) . . ?
C51 C52 H52 119.4 . . ?
O19 C44 C47 117.0(5) . . ?
O20 C44 O19 123.9(6) . . ?
O20 C44 C47 119.1(6) . . ?
O18 C32 C36 115.4(5) . . ?
O17 C32 O18 124.6(6) . . ?
O17 C32 C36 119.9(6) . . ?
C34 C39 H39 119.4 . . ?
C34 C39 C38 121.1(5) . . ?
C38 C39 H39 119.4 . . ?
C39 C38 C33 119.2(6) . . ?
C37 C38 C39 119.1(5) . . ?
C37 C38 C33 121.7(6) . . ?
C41 N17 Co4 131.4(9) . . ?
C41 N17 C43 105.3(9) . . ?
C43 N17 Co4 123.0(7) . . ?
C49 C50 H50 119.5 . . ?
C51 C50 C49 121.0(6) . . ?
C51 C50 H50 119.5 . . ?
C8 C9 H9 119.6 . . ?
C10 C9 C8 120.9(5) . . ?
C10 C9 H9 119.6 . . ?
O3 C12 C8 117.2(5) . . ?
O4 C12 O3 122.8(6) . . ?
O4 C12 C8 119.8(6) . . ?
O7 C14 O8 121.6(6) . . ?
O7 C14 C17 118.6(5) . . ?
O8 C14 C17 119.7(6) . . ?
C11 C10 C13 121.0(6) . . ?
C9 C10 C11 119.3(5) . . ?
C9 C10 C13 119.7(5) . . ?
C36 C37 H37 119.6 . . ?
C38 C37 C36 120.8(6) . . ?
C38 C37 H37 119.6 . . ?
O24 C45 C49 117.9(5) . . ?
O23 C45 O24 122.9(6) . . ?
O23 C45 C49 119.2(6) . . ?
C60 N4 H4A 126.1 . . ?
C58 N4 H4A 126.1 . . ?
C58 N4 C60 107.7(7) . . ?
N13 C2 N14 108.9(6) . . ?
N13 C2 C1 127.7(6) . . ?
N14 C2 C1 123.4(6) . . ?
C59 N3 H3A 125.2 . . ?
C58 N3 H3A 125.2 . . ?
C58 N3 C59 109.5(7) . . ?
O16 C33 C38 116.4(6) . . ?
O15 C33 O16 123.3(6) . . ?
O15 C33 C38 120.3(6) . . ?
N15 C28 C27 126.2(6) . . ?
N16 C28 N15 110.5(6) . . ?
N16 C28 C27 123.2(6) . . ?
O6 C13 C10 115.6(6) . . ?
O5 C13 O6 123.5(6) . . ?
O5 C13 C10 120.9(6) . . ?
O21 C46 C51 117.6(6) . . ?
O22 C46 O21 120.8(6) . . ?
O22 C46 C51 121.5(6) . . ?
N14 C3 H3 126.6 . . ?
C4 C3 N14 106.7(6) . . ?
C4 C3 H3 126.6 . . ?
N13 C4 H4 125.3 . . ?
C3 C4 N13 109.4(6) . . ?
C3 C4 H4 125.3 . . ?
C62 N8 H8 125.7 . . ?
C62 N8 C63 108.6(9) . . ?
C63 N8 H8 125.7 . . ?
N15 C29 H29 126.1 . . ?
C30 C29 N15 107.7(6) . . ?
C30 C29 H29 126.1 . . ?
O11 C15 C19 119.1(6) . . ?
O11 C15 O12 121.6(7) . . ?
O12 C15 C19 119.3(7) . . ?
N16 C30 C29 107.3(7) . . ?
N16 C30 H30 126.4 . . ?
C29 C30 H30 126.4 . . ?
C62 N7 H7A 125.7 . . ?
C62 N7 C64 108.5(9) . . ?
C64 N7 H7A 125.7 . . ?
C43 C42 H42 125.9 . . ?
N18 C42 H42 125.9 . . ?
N18 C42 C43 108.2(11) . . ?
C2 C1 H1A 109.5 . . ?
C2 C1 H1B 109.5 . . ?
C2 C1 H1C 109.5 . . ?
H1A C1 H1B 109.5 . . ?
H1A C1 H1C 109.5 . . ?
H1B C1 H1C 109.5 . . ?
N4 C60 H60 125.7 . . ?
C59 C60 N4 108.6(8) . . ?
C59 C60 H60 125.7 . . ?
N8 C62 N7 108.5(9) . . ?
N8 C62 C61 124.5(9) . . ?
N7 C62 C61 127.0(9) . . ?
N3 C59 H59 126.2 . . ?
C60 C59 N3 107.5(9) . . ?
C60 C59 H59 126.2 . . ?
C28 C27 H27A 109.5 . . ?
C28 C27 H27B 109.5 . . ?
C28 C27 H27C 109.5 . . ?
H27A C27 H27B 109.5 . . ?
H27A C27 H27C 109.5 . . ?
H27B C27 H27C 109.5 . . ?
N4 C58 C57 127.1(8) . . ?
N3 C58 N4 106.6(8) . . ?
N3 C58 C57 126.2(8) . . ?
N20 C54 N19 108.0 . . ?
C53 C54 N20 125.5(7) . . ?
C53 C54 N19 126.5(7) . . ?
C54 N20 H20A 126.0 . . ?
C54 N20 C56 108.0 . . ?
C56 N20 H20A 126.0 . . ?
N20 C56 H56 126.0 . . ?
C55 C56 N20 108.0 . . ?
C55 C56 H56 126.0 . . ?
C56 C55 H55 126.0 . . ?
C56 C55 N19 108.0 . . ?
N19 C55 H55 126.0 . . ?
C54 N19 Co3 128.9(4) . . ?
C55 N19 Co3 122.4(4) . . ?
C55 N19 C54 108.0 . . ?
N7 C64 H64 127.3 . . ?
C63 C64 N7 105.4(11) . . ?
C63 C64 H64 127.3 . . ?
N17 C41 N18 111.2(14) . . ?
N17 C41 C40 124.0(10) . . ?
N18 C41 C40 124.8(12) . . ?
N17 C43 C42 105.4(11) . . ?
N17 C43 H43 127.3 . . ?
C42 C43 H43 127.3 . . ?
N8 C63 H63 125.5 . . ?
C64 C63 N8 109.0(12) . . ?
C64 C63 H63 125.5 . . ?
C42 N18 C41 109.9(12) . . ?
C42 N18 H18A 125.0 . . ?
C41 N18 H18A 125.0 . . ?
C62 C61 H61A 109.5 . . ?
C62 C61 H61B 109.5 . . ?
C62 C61 H61C 109.5 . . ?
H61A C61 H61B 109.5 . . ?
H61A C61 H61C 109.5 . . ?
H61B C61 H61C 109.5 . . ?
C81 C82 H82 119.9 . . ?
C83 C82 H82 119.9 . . ?
C83 C82 C81 120.1(19) . . ?
C58 C57 H57A 109.5 . . ?
C58 C57 H57B 109.5 . . ?
C58 C57 H57C 109.5 . . ?
H57A C57 H57B 109.5 . . ?
H57A C57 H57C 109.5 . . ?
H57B C57 H57C 109.5 . . ?
C77 C76 H76 119.7 . . ?
C75 C76 H76 119.7 . . ?
C75 C76 C77 120.6(17) . . ?
C41 C40 H40A 109.5 . . ?
C41 C40 H40B 109.5 . . ?
C41 C40 H40C 109.5 . . ?
H40A C40 H40B 109.5 . . ?
H40A C40 H40C 109.5 . . ?
H40B C40 H40C 109.5 . . ?
C54 C53 H53A 109.5 . . ?
C54 C53 H53B 109.5 . . ?
C54 C53 H53C 109.5 . . ?
H53A C53 H53B 109.5 . . ?
H53A C53 H53C 109.5 . . ?
H53B C53 H53C 109.5 . . ?
C82 C81 H81 119.5 . . ?
C80 C81 C82 120.9(18) . . ?
C80 C81 H81 119.5 . . ?
C80 C79 C84 126(2) . . ?
C80 C79 N9 137(2) . . ?
C80 C79 N11 93.7(17) . . ?
C84 C79 N9 97.6(16) . . ?
C84 C79 N11 140.6(19) . . ?
C78 C73 H73 119.3 . . ?
C78 C73 C74 121.3(17) . . ?
C74 C73 H73 119.3 . . ?
C81 C80 H80 121.7 . . ?
C79 C80 C81 116.7(19) . . ?
C79 C80 H80 121.7 . . ?
C82 C83 H83 121.0 . . ?
C82 C83 C84 118(2) . . ?
C84 C83 H83 121.0 . . ?
C79 C84 C83 118.6(19) . . ?
C79 C84 H84 120.7 . . ?
C83 C84 H84 120.7 . . ?
C76 C77 H77 121.6 . . ?
C78 C77 C76 116.9(17) . . ?
C78 C77 H77 121.6 . . ?
C73 C78 N10 101.0(15) . . ?
C73 C78 N12 141.4(18) . . ?
C77 C78 C73 123.0(19) . . ?
C77 C78 N10 135.2(17) . . ?
C77 C78 N12 95.0(15) . . ?
C73 C74 H74 121.5 . . ?
C75 C74 C73 117.1(17) . . ?
C75 C74 H74 121.5 . . ?
C76 C75 H75 119.5 . . ?
C74 C75 C76 121.0(19) . . ?
C74 C75 H75 119.5 . . ?
N9 N10 C78 105.4(17) . . ?
N10 N9 C79 104.7(17) . . ?
C66 N1 H1 126.0 . . ?
C68 N1 H1 126.0 . . ?
C68 N1 C66 108.0 . . ?
N1 C66 C65 114.1(13) . . ?
N2 C66 N1 108.0 . . ?
N2 C66 C65 137.2(13) . . ?
C66 N2 H2 126.0 . . ?
C66 N2 C67 108.0 . . ?
C67 N2 H2 126.0 . . ?
N2 C67 H67 126.0 . . ?
C68 C67 N2 108.0 . . ?
C68 C67 H67 126.0 . . ?
N1 C68 C67 108.0 . . ?
N1 C68 H68 126.0 . . ?
C67 C68 H68 126.0 . . ?
N6 C70 N5 108.0 . . ?
C69 C70 N6 112.3(17) . . ?
C69 C70 N5 139.4(17) . . ?
C70 N6 H6 126.0 . . ?
C72 N6 C70 108.0 . . ?
C72 N6 H6 126.0 . . ?
N6 C72 H72 126.0 . . ?
N6 C72 C71 108.0 . . ?
C71 C72 H72 126.0 . . ?
C72 C71 H71 126.0 . . ?
N5 C71 C72 108.0 . . ?
N5 C71 H71 126.0 . . ?
C70 N5 H5 126.0 . . ?
C71 N5 C70 108.0 . . ?
C71 N5 H5 126.0 . . ?
C66 C65 H65A 109.5 . . ?
C66 C65 H65B 109.5 . . ?
C66 C65 H65C 109.5 . . ?
H65A C65 H65B 109.5 . . ?
H65A C65 H65C 109.5 . . ?
H65B C65 H65C 109.5 . . ?
C70 C69 H69A 109.5 . . ?
C70 C69 H69B 109.5 . . ?
C70 C69 H69C 109.5 . . ?
H69A C69 H69B 109.5 . . ?
H69A C69 H69C 109.5 . . ?
H69B C69 H69C 109.5 . . ?
N12 N11 C79 105(2) . . ?
N11 N12 C78 106(2) . . ?

loop_
_geom_bond_atom_site_label_1
_geom_bond_atom_site_label_2
_geom_bond_distance
_geom_bond_site_symmetry_2
_geom_bond_publ_flag
Co1 O24 1.994(4) 1_564 ?
Co1 O1 1.974(4) . ?
Co1 N13 2.030(5) . ?
Co1 O11 1.986(5) 1_455 ?
Co3 O3 2.001(4) 2_567 ?
Co3 O18 1.968(4) . ?
Co3 O21 2.004(4) 1_565 ?
Co3 N19 1.979(4) . ?
Co4 O7 1.994(4) 2_666 ?
Co4 O19 1.963(4) . ?
Co4 O16 1.990(4) . ?
Co4 N17 2.040(6) . ?
Co2 O13 1.981(4) . ?
Co2 O9 1.969(4) . ?
Co2 O6 1.977(4) . ?
Co2 N15 2.037(5) . ?
O24 C45 1.259(8) . ?
O3 C12 1.273(8) . ?
O1 C5 1.263(7) . ?
O13 C31 1.263(7) . ?
O18 C32 1.255(7) . ?
O9 C16 1.248(7) . ?
O7 C14 1.252(7) . ?
O19 C44 1.251(7) . ?
O2 C5 1.238(7) . ?
O10 C16 1.249(7) . ?
O21 C46 1.271(8) . ?
O16 C33 1.254(8) . ?
O6 C13 1.263(8) . ?
N13 C2 1.327(8) . ?
N13 C4 1.365(9) . ?
O8 C14 1.263(7) . ?
O20 C44 1.243(7) . ?
O4 C12 1.215(7) . ?
N15 C28 1.332(8) . ?
N15 C29 1.381(9) . ?
C7 H7 0.9300 . ?
C7 C6 1.389(8) . ?
C7 C8 1.392(8) . ?
O11 C15 1.228(8) . ?
O5 C13 1.231(8) . ?
C6 C5 1.502(8) . ?
C6 C11 1.382(8) . ?
C22 H22 0.9300 . ?
C22 C21 1.381(8) . ?
C22 C17 1.381(8) . ?
O23 C45 1.238(8) . ?
O14 C31 1.232(8) . ?
C8 C9 1.392(9) . ?
C8 C12 1.499(8) . ?
C36 C35 1.374(8) . ?
C36 C32 1.504(8) . ?
C36 C37 1.404(8) . ?
C21 C16 1.500(8) . ?
C21 C20 1.388(8) . ?
C35 H35 0.9300 . ?
C35 C34 1.407(8) . ?
C17 C18 1.384(8) . ?
C17 C14 1.493(8) . ?
C48 H48 0.9300 . ?
C48 C47 1.395(8) . ?
C48 C49 1.387(8) . ?
C34 C31 1.487(9) . ?
C34 C39 1.368(8) . ?
O22 C46 1.229(8) . ?
C47 C52 1.391(8) . ?
C47 C44 1.498(8) . ?
N16 H16 0.8600 . ?
N16 C28 1.330(9) . ?
N16 C30 1.344(10) . ?
C49 C50 1.390(8) . ?
C49 C45 1.494(8) . ?
C18 H18 0.9300 . ?
C18 C19 1.377(9) . ?
O15 C33 1.203(8) . ?
C11 H11 0.9300 . ?
C11 C10 1.394(8) . ?
O17 C32 1.224(8) . ?
C20 H20 0.9300 . ?
C20 C19 1.381(8) . ?
C19 C15 1.506(9) . ?
N14 H14 0.8600 . ?
N14 C2 1.350(9) . ?
N14 C3 1.359(9) . ?
O12 C15 1.258(9) . ?
C51 C52 1.379(8) . ?
C51 C50 1.379(9) . ?
C51 C46 1.487(9) . ?
C52 H52 0.9300 . ?
C39 H39 0.9300 . ?
C39 C38 1.395(9) . ?
C38 C37 1.369(8) . ?
C38 C33 1.519(8) . ?
N17 C41 1.305(14) . ?
N17 C43 1.357(13) . ?
C50 H50 0.9300 . ?
C9 H9 0.9300 . ?
C9 C10 1.378(9) . ?
C10 C13 1.510(9) . ?
C37 H37 0.9300 . ?
N4 H4A 0.8600 . ?
N4 C60 1.382(11) . ?
N4 C58 1.332(10) . ?
C2 C1 1.466(10) . ?
N3 H3A 0.8600 . ?
N3 C59 1.361(11) . ?
N3 C58 1.329(10) . ?
C28 C27 1.456(10) . ?
C3 H3 0.9300 . ?
C3 C4 1.333(10) . ?
C4 H4 0.9300 . ?
N8 H8 0.8600 . ?
N8 C62 1.323(11) . ?
N8 C63 1.351(14) . ?
C29 H29 0.9300 . ?
C29 C30 1.366(11) . ?
C30 H30 0.9300 . ?
N7 H7A 0.8600 . ?
N7 C62 1.325(11) . ?
N7 C64 1.395(15) . ?
C42 H42 0.9300 . ?
C42 C43 1.420(15) . ?
C42 N18 1.220(16) . ?
C1 H1A 0.9600 . ?
C1 H1B 0.9600 . ?
C1 H1C 0.9600 . ?
C60 H60 0.9300 . ?
C60 C59 1.283(12) . ?
C62 C61 1.445(15) . ?
C59 H59 0.9300 . ?
C27 H27A 0.9600 . ?
C27 H27B 0.9600 . ?
C27 H27C 0.9600 . ?
C58 C57 1.451(13) . ?
C54 N20 1.4200 . ?
C54 N19 1.4200 . ?
C54 C53 1.391(14) . ?
N20 H20A 0.8600 . ?
N20 C56 1.4200 . ?
C56 H56 0.9300 . ?
C56 C55 1.4200 . ?
C55 H55 0.9300 . ?
C55 N19 1.4200 . ?
C64 H64 0.9300 . ?
C64 C63 1.336(15) . ?
C41 N18 1.320(15) . ?
C41 C40 1.53(2) . ?
C43 H43 0.9300 . ?
C63 H63 0.9300 . ?
N18 H18A 0.8600 . ?
C61 H61A 0.9600 . ?
C61 H61B 0.9600 . ?
C61 H61C 0.9600 . ?
C82 H82 0.9300 . ?
C82 C81 1.38(2) . ?
C82 C83 1.35(2) . ?
C57 H57A 0.9600 . ?
C57 H57B 0.9600 . ?
C57 H57C 0.9600 . ?
C76 H76 0.9300 . ?
C76 C77 1.45(2) . ?
C76 C75 1.41(2) . ?
C40 H40A 0.9600 . ?
C40 H40B 0.9600 . ?
C40 H40C 0.9600 . ?
C53 H53A 0.9600 . ?
C53 H53B 0.9600 . ?
C53 H53C 0.9600 . ?
C81 H81 0.9300 . ?
C81 C80 1.35(2) . ?
C79 C80 1.28(2) . ?
C79 C84 1.35(2) . ?
C79 N9 1.49(2) . ?
C79 N11 1.50(3) . ?
C73 H73 0.9300 . ?
C73 C78 1.36(2) . ?
C73 C74 1.45(2) . ?
C80 H80 0.9300 . ?
C83 H83 0.9300 . ?
C83 C84 1.36(2) . ?
C84 H84 0.9300 . ?
C77 H77 0.9300 . ?
C77 C78 1.337(19) . ?
C78 N10 1.54(2) . ?
C78 N12 1.52(3) . ?
C74 H74 0.9300 . ?
C74 C75 1.35(2) . ?
C75 H75 0.9300 . ?
N10 N9 1.33(2) . ?
N1 H1 0.8600 . ?
N1 C66 1.4200 . ?
N1 C68 1.4200 . ?
C66 N2 1.4200 . ?
C66 C65 1.48(3) . ?
N2 H2 0.8600 . ?
N2 C67 1.4200 . ?
C67 H67 0.9300 . ?
C67 C68 1.4200 . ?
C68 H68 0.9300 . ?
C70 N6 1.4200 . ?
C70 N5 1.4200 . ?
C70 C69 1.34(3) . ?
N6 H6 0.8600 . ?
N6 C72 1.4200 . ?
C72 H72 0.9300 . ?
C72 C71 1.4200 . ?
C71 H71 0.9300 . ?
C71 N5 1.4200 . ?
N5 H5 0.8600 . ?
C65 H65A 0.9600 . ?
C65 H65B 0.9600 . ?
C65 H65C 0.9600 . ?
C69 H69A 0.9600 . ?
C69 H69B 0.9600 . ?
C69 H69C 0.9600 . ?
N11 N12 1.33(2) . ?

loop_
_geom_torsion_atom_site_label_1
_geom_torsion_atom_site_label_2
_geom_torsion_atom_site_label_3
_geom_torsion_atom_site_label_4
_geom_torsion
_geom_torsion_site_symmetry_1
_geom_torsion_site_symmetry_2
_geom_torsion_site_symmetry_3
_geom_torsion_site_symmetry_4
_geom_torsion_publ_flag
Co1 O24 C45 O23 -16.5(8) 1_546 . . . ?
Co1 O24 C45 C49 161.8(4) 1_546 . . . ?
Co1 O1 C5 O2 -0.8(8) . . . . ?
Co1 O1 C5 C6 -179.9(4) . . . . ?
Co1 N13 C2 N14 176.7(5) . . . . ?
Co1 N13 C2 C1 -3.8(11) . . . . ?
Co1 N13 C4 C3 -175.8(5) . . . . ?
Co1 O11 C15 C19 -179.0(5) 1_655 . . . ?
Co1 O11 C15 O12 4.0(9) 1_655 . . . ?
Co3 O3 C12 O4 -5.1(7) 2_567 . . . ?
Co3 O3 C12 C8 170.2(4) 2_567 . . . ?
Co3 O18 C32 C36 -174.2(4) . . . . ?
Co3 O18 C32 O17 3.9(10) . . . . ?
Co3 O21 C46 O22 1.2(8) 1_545 . . . ?
Co3 O21 C46 C51 178.6(5) 1_545 . . . ?
Co4 O7 C14 O8 10.5(7) 2_666 . . . ?
Co4 O7 C14 C17 -166.8(4) 2_666 . . . ?
Co4 O19 C44 O20 -2.6(9) . . . . ?
Co4 O19 C44 C47 176.2(4) . . . . ?
Co4 O16 C33 O15 1.8(9) . . . . ?
Co4 O16 C33 C38 -176.4(5) . . . . ?
Co4 N17 C41 N18 173.0(6) . . . . ?
Co4 N17 C41 C40 -7.2(15) . . . . ?
Co4 N17 C43 C42 -173.1(6) . . . . ?
Co2 O13 C31 O14 12.3(8) . . . . ?
Co2 O13 C31 C34 -165.0(4) . . . . ?
Co2 O9 C16 O10 1.9(8) . . . . ?
Co2 O9 C16 C21 -177.9(4) . . . . ?
Co2 O6 C13 O5 1.4(9) . . . . ?
Co2 O6 C13 C10 -177.7(4) . . . . ?
Co2 N15 C28 N16 -174.6(5) . . . . ?
Co2 N15 C28 C27 2.3(11) . . . . ?
Co2 N15 C29 C30 174.5(5) . . . . ?
N15 C29 C30 N16 1.7(10) . . . . ?
C7 C6 C5 O1 -3.2(8) . . . . ?
C7 C6 C5 O2 177.7(5) . . . . ?
C7 C6 C11 C10 0.0(9) . . . . ?
C7 C8 C9 C10 -1.1(10) . . . . ?
C7 C8 C12 O3 -12.5(9) . . . . ?
C7 C8 C12 O4 162.9(6) . . . . ?
C6 C7 C8 C9 2.3(9) . . . . ?
C6 C7 C8 C12 -177.6(5) . . . . ?
C6 C11 C10 C9 1.1(9) . . . . ?
C6 C11 C10 C13 -177.9(6) . . . . ?
C22 C21 C16 O9 2.6(8) . . . . ?
C22 C21 C16 O10 -177.1(6) . . . . ?
C22 C21 C20 C19 0.3(9) . . . . ?
C22 C17 C18 C19 -0.7(10) . . . . ?
C22 C17 C14 O7 11.5(9) . . . . ?
C22 C17 C14 O8 -165.9(6) . . . . ?
C8 C7 C6 C5 179.8(5) . . . . ?
C8 C7 C6 C11 -1.7(9) . . . . ?
C8 C9 C10 C11 -0.5(10) . . . . ?
C8 C9 C10 C13 178.5(6) . . . . ?
C36 C35 C34 C31 178.0(6) . . . . ?
C36 C35 C34 C39 -1.5(9) . . . . ?
C5 C6 C11 C10 178.5(6) . . . . ?
C21 C22 C17 C18 0.1(9) . . . . ?
C21 C22 C17 C14 178.5(5) . . . . ?
C21 C20 C19 C18 -0.9(9) . . . . ?
C21 C20 C19 C15 178.4(6) . . . . ?
C35 C36 C32 O18 -4.3(9) . . . . ?
C35 C36 C32 O17 177.5(7) . . . . ?
C35 C36 C37 C38 2.5(10) . . . . ?
C35 C34 C31 O13 21.1(9) . . . . ?
C35 C34 C31 O14 -156.3(6) . . . . ?
C35 C34 C39 C38 -0.7(10) . . . . ?
C17 C22 C21 C16 179.0(5) . . . . ?
C17 C22 C21 C20 0.1(9) . . . . ?
C17 C18 C19 C20 1.2(10) . . . . ?
C17 C18 C19 C15 -178.2(6) . . . . ?
C48 C47 C52 C51 -1.4(9) . . . . ?
C48 C47 C44 O19 -0.4(9) . . . . ?
C48 C47 C44 O20 178.5(6) . . . . ?
C48 C49 C50 C51 1.6(10) . . . . ?
C48 C49 C45 O24 -20.3(9) . . . . ?
C48 C49 C45 O23 158.0(7) . . . . ?
C34 C39 C38 C37 3.8(10) . . . . ?
C34 C39 C38 C33 -178.1(6) . . . . ?
C16 C21 C20 C19 -178.6(6) . . . . ?
C47 C48 C49 C50 -1.1(9) . . . . ?
C47 C48 C49 C45 -178.0(6) . . . . ?
C49 C48 C47 C52 1.0(9) . . . . ?
C49 C48 C47 C44 -179.1(6) . . . . ?
C18 C17 C14 O7 -170.1(6) . . . . ?
C18 C17 C14 O8 12.5(9) . . . . ?
C18 C19 C15 O11 -174.4(7) . . . . ?
C18 C19 C15 O12 2.7(10) . . . . ?
C31 C34 C39 C38 179.8(6) . . . . ?
C11 C6 C5 O1 178.4(5) . . . . ?
C11 C6 C5 O2 -0.7(9) . . . . ?
C11 C10 C13 O6 -3.6(9) . . . . ?
C11 C10 C13 O5 177.3(7) . . . . ?
C20 C21 C16 O9 -178.5(5) . . . . ?
C20 C21 C16 O10 1.7(9) . . . . ?
C20 C19 C15 O11 6.2(10) . . . . ?
C20 C19 C15 O12 -176.7(7) . . . . ?
N14 C3 C4 N13 -1.4(9) . . . . ?
C52 C47 C44 O19 179.5(6) . . . . ?
C52 C47 C44 O20 -1.6(10) . . . . ?
C52 C51 C50 C49 -2.0(10) . . . . ?
C52 C51 C46 O21 -5.3(10) . . . . ?
C52 C51 C46 O22 172.1(7) . . . . ?
C44 C47 C52 C51 178.7(6) . . . . ?
C32 C36 C35 C34 -178.4(6) . . . . ?
C32 C36 C37 C38 -178.5(6) . . . . ?
C39 C34 C31 O13 -159.5(6) . . . . ?
C39 C34 C31 O14 23.1(9) . . . . ?
C39 C38 C37 C36 -4.6(10) . . . . ?
C39 C38 C33 O16 -173.2(6) . . . . ?
C39 C38 C33 O15 8.5(11) . . . . ?
N17 C41 N18 C42 -0.4(14) . . . . ?
C50 C49 C45 O24 162.9(6) . . . . ?
C50 C49 C45 O23 -18.8(10) . . . . ?
C50 C51 C52 C47 1.9(10) . . . . ?
C50 C51 C46 O21 174.2(6) . . . . ?
C50 C51 C46 O22 -8.5(10) . . . . ?
C9 C8 C12 O3 167.6(6) . . . . ?
C9 C8 C12 O4 -17.0(9) . . . . ?
C9 C10 C13 O6 177.4(6) . . . . ?
C9 C10 C13 O5 -1.7(10) . . . . ?
C12 C8 C9 C10 178.8(6) . . . . ?
C14 C17 C18 C19 -179.2(6) . . . . ?
C37 C36 C35 C34 0.6(9) . . . . ?
C37 C36 C32 O18 176.7(6) . . . . ?
C37 C36 C32 O17 -1.5(10) . . . . ?
C37 C38 C33 O16 4.8(10) . . . . ?
C37 C38 C33 O15 -173.5(7) . . . . ?
C45 C49 C50 C51 178.4(6) . . . . ?
N4 C60 C59 N3 0.9(12) . . . . ?
C2 N13 C4 C3 0.5(8) . . . . ?
C2 N14 C3 C4 1.7(9) . . . . ?
C33 C38 C37 C36 177.3(6) . . . . ?
C28 N15 C29 C30 -2.1(9) . . . . ?
C28 N16 C30 C29 -0.7(9) . . . . ?
C46 C51 C52 C47 -178.7(6) . . . . ?
C46 C51 C50 C49 178.6(6) . . . . ?
C3 N14 C2 N13 -1.4(8) . . . . ?
C3 N14 C2 C1 179.1(7) . . . . ?
C4 N13 C2 N14 0.5(8) . . . . ?
C4 N13 C2 C1 -180.0(8) . . . . ?
C29 N15 C28 N16 1.7(8) . . . . ?
C29 N15 C28 C27 178.6(8) . . . . ?
C30 N16 C28 N15 -0.6(9) . . . . ?
C30 N16 C28 C27 -177.7(8) . . . . ?
N7 C64 C63 N8 -0.4(13) . . . . ?
C60 N4 C58 N3 0.1(10) . . . . ?
C60 N4 C58 C57 -179.8(10) . . . . ?
C62 N8 C63 C64 0.0(13) . . . . ?
C62 N7 C64 C63 0.8(13) . . . . ?
C59 N3 C58 N4 0.5(10) . . . . ?
C59 N3 C58 C57 -179.7(10) . . . . ?
C58 N4 C60 C59 -0.7(12) . . . . ?
C58 N3 C59 C60 -0.9(12) . . . . ?
C54 N20 C56 C55 0.0 . . . . ?
N20 C54 N19 Co3 -170.4(5) . . . . ?
N20 C54 N19 C55 0.0 . . . . ?
N20 C56 C55 N19 0.0 . . . . ?
C56 C55 N19 Co3 171.2(4) . . . . ?
C56 C55 N19 C54 0.0 . . . . ?
N19 C54 N20 C56 0.0 . . . . ?
C64 N7 C62 N8 -0.8(11) . . . . ?
C64 N7 C62 C61 178.3(10) . . . . ?
C41 N17 C43 C42 1.2(10) . . . . ?
C43 N17 C41 N18 -0.6(11) . . . . ?
C43 N17 C41 C40 179.2(11) . . . . ?
C43 C42 N18 C41 1.1(15) . . . . ?
C63 N8 C62 N7 0.5(11) . . . . ?
C63 N8 C62 C61 -178.6(10) . . . . ?
N18 C42 C43 N17 -1.5(14) . . . . ?
C82 C81 C80 C79 -4(2) . . . . ?
C82 C83 C84 C79 0(2) . . . . ?
C76 C77 C78 C73 4(2) . . . . ?
C76 C77 C78 N10 171.3(18) . . . . ?
C76 C77 C78 N12 176.7(17) . . . . ?
C40 C41 N18 C42 179.9(12) . . . . ?
C53 C54 N20 C56 178.9(10) . . . . ?
C53 C54 N19 Co3 10.7(11) . . . . ?
C53 C54 N19 C55 -178.8(10) . . . . ?
C81 C82 C83 C84 1(2) . . . . ?
C79 N11 N12 C78 -172.2(19) . . . . ?
C73 C78 N10 N9 -172.8(18) . . . . ?
C73 C78 N12 N11 -5(4) . . . . ?
C73 C74 C75 C76 3(3) . . . . ?
C80 C79 C84 C83 -3(3) . . . . ?
C80 C79 N9 N10 1(3) . . . . ?
C80 C79 N11 N12 -173(2) . . . . ?
C83 C82 C81 C80 1(2) . . . . ?
C84 C79 C80 C81 5(2) . . . . ?
C84 C79 N9 N10 178.1(18) . . . . ?
C84 C79 N11 N12 2(4) . . . . ?
C77 C76 C75 C74 -1(3) . . . . ?
C77 C78 N10 N9 18(3) . . . . ?
C77 C78 N12 N11 -175(2) . . . . ?
C78 C73 C74 C75 -2(3) . . . . ?
C78 N10 N9 C79 -179.9(15) . . . . ?
C74 C73 C78 C77 -2(3) . . . . ?
C74 C73 C78 N10 -172.7(16) . . . . ?
C74 C73 C78 N12 -170(2) . . . . ?
C75 C76 C77 C78 -3(2) . . . . ?
N9 C79 C80 C81 -178.5(19) . . . . ?
N9 C79 C84 C83 179.5(16) . . . . ?
N1 C66 N2 C67 0.0 . . . . ?
C66 N1 C68 C67 0.0 . . . . ?
C66 N2 C67 C68 0.0 . . . . ?
N2 C67 C68 N1 0.0 . . . . ?
C68 N1 C66 N2 0.0 . . . . ?
C68 N1 C66 C65 172.1(15) . . . . ?
C70 N6 C72 C71 0.0 . . . . ?
N6 C70 N5 C71 0.0 . . . . ?
N6 C72 C71 N5 0.0 . . . . ?
C72 C71 N5 C70 0.0 . . . . ?
N5 C70 N6 C72 0.0 . . . . ?
C65 C66 N2 C67 -169(2) . . . . ?
C69 C70 N6 C72 -176(2) . . . . ?
C69 C70 N5 C71 174(3) . . . . ?
N11 C79 C80 C81 -178.8(17) . . . . ?
N11 C79 C84 C83 -177(3) . . . . ?

loop_
_smtbx_masks_void_nr
_smtbx_masks_void_average_x
_smtbx_masks_void_average_y
_smtbx_masks_void_average_z
_smtbx_masks_void_volume
_smtbx_masks_void_count_electrons
_smtbx_masks_void_content
1 0.000 0.000 0.000 136.2 49.8 ?
2 0.353 0.617 0.297 325.3 63.6 ?
3 -0.353 0.383 0.703 325.3 63.1 ?
